data_4325289
loop_
_publ_author_name
'Thomas S. Teets'
'Timothy R. Cook'
'Brian D. McCarthy'
'Daniel G. Nocera'

_publ_section_title
;
 Redox Chemistry, Acid Reactivity, and Hydrogenation Reactions of
 Two-Electron Mixed Valence Diiridium and Dirhodium Complexes
;
_journal_name_full 'Inorganic Chemistry'
_journal_page_first 5223
_journal_page_last 5233
_journal_paper_doi 10.1021/ic2005248
_journal_volume 50
_journal_year 2011
_chemical_formula_moiety C33H49Cl2F24N5O8P4Rh2,CH2Cl2
_chemical_formula_sum 'C33.5 H50 Cl3 F24 N5 O8 P4 Rh2'
_chemical_formula_weight 1542.83
_chemical_name_common '[Rh2(tfepma)2(CNtBu)3Cl]Cl'
_space_group_crystal_system monoclinic
_space_group_IT_number 14
_space_group_name_Hall '-P 2ybc'
_space_group_name_H-M_alt 'P 1 21/c 1'
_atom_sites_solution_hydrogens geom
_atom_sites_solution_primary direct
_atom_sites_solution_secondary difmap
_audit_creation_method SHELXL-97
_cell_angle_alpha 90.00
_cell_angle_beta 114.407(4)
_cell_angle_gamma 90.00
_cell_formula_units_Z 8
_cell_length_a 23.342(6)
_cell_length_b 23.350(6)
_cell_length_c 23.863(6)
_cell_measurement_temperature 100(2)
_cell_volume 11844(5)
_computing_structure_refinement 'SHELXL-97 (Sheldrick, 2008)'
_computing_structure_solution 'SHELXS-97 (Sheldrick, 2008)'
_diffrn_ambient_temperature 100(2)
_diffrn_measured_fraction_theta_full 0.967
_diffrn_measured_fraction_theta_max 0.967
_diffrn_radiation_monochromator graphite
_diffrn_radiation_source 'fine-focus sealed tube'
_diffrn_radiation_type MoK\a
_diffrn_radiation_wavelength 0.71073
_diffrn_reflns_av_R_equivalents 0.0000
_diffrn_reflns_av_sigmaI/netI 0.0741
_diffrn_reflns_limit_h_max 27
_diffrn_reflns_limit_h_min -30
_diffrn_reflns_limit_k_max 30
_diffrn_reflns_limit_k_min 0
_diffrn_reflns_limit_l_max 31
_diffrn_reflns_limit_l_min 0
_diffrn_reflns_number 27273
_diffrn_reflns_theta_full 27.86
_diffrn_reflns_theta_max 27.86
_diffrn_reflns_theta_min 0.96
_exptl_absorpt_coefficient_mu 0.923
_exptl_absorpt_correction_T_max 0.8369
_exptl_absorpt_correction_T_min 0.7692
_exptl_absorpt_correction_type multi-scan
_exptl_absorpt_process_details twinabs
_exptl_crystal_colour yellow
_exptl_crystal_density_diffrn 1.730
_exptl_crystal_description block
_exptl_crystal_F_000 6136
_exptl_crystal_size_max 0.30
_exptl_crystal_size_mid 0.20
_exptl_crystal_size_min 0.20
_refine_diff_density_max 1.879
_refine_diff_density_min -0.840
_refine_diff_density_rms 0.171
_refine_ls_extinction_method none
_refine_ls_goodness_of_fit_ref 1.093
_refine_ls_hydrogen_treatment constr
_refine_ls_matrix_type full
_refine_ls_number_parameters 1548
_refine_ls_number_reflns 27526
_refine_ls_number_restraints 1572
_refine_ls_restrained_S_all 1.068
_refine_ls_R_factor_all 0.0963
_refine_ls_R_factor_gt 0.0614
_refine_ls_shift/su_max 0.082
_refine_ls_shift/su_mean 0.002
_refine_ls_structure_factor_coef Fsqd
_refine_ls_weighting_details 'calc w=1/[\s^2^(Fo^2^)+(0.0419P)^2^+62.0428P] where P=(Fo^2^+2Fc^2^)/3'
_refine_ls_weighting_scheme calc
_refine_ls_wR_factor_gt 0.1341
_refine_ls_wR_factor_ref 0.1568
_reflns_number_gt 20955
_reflns_number_total 27273
_reflns_threshold_expression >2sigma(I)
_cod_data_source_file ic2005248_si_002_02.cif
_cod_data_source_block 3
_cod_depositor_comments
;
 Updating space group information.

 Antanas Vaitkus,
 2018-06-08
;
_cod_original_formula_sum 'C33.50 H50 Cl3 F24 N5 O8 P4 Rh2'
_cod_database_code 4325289

loop_
_space_group_symop_id
_space_group_symop_operation_xyz
1 'x, y, z'
2 '-x, y+1/2, -z+1/2'
3 '-x, -y, -z'
4 'x, -y-1/2, z-1/2'

loop_
_atom_site_label
_atom_site_type_symbol
_atom_site_fract_x
_atom_site_fract_y
_atom_site_fract_z
_atom_site_U_iso_or_equiv
_atom_site_adp_type
_atom_site_occupancy
_atom_site_symmetry_multiplicity
_atom_site_calc_flag
_atom_site_refinement_flags
_atom_site_disorder_assembly
_atom_site_disorder_group
Rh1 Rh 0.76271(2) 0.35237(2) 0.54714(2) 0.02010(11) Uani 1 1 d U . .
Rh3 Rh 1.30535(2) 0.34921(2) 1.00648(2) 0.01744(11) Uani 1 1 d U . .
Rh4 Rh 1.17936(2) 0.35778(2) 0.95676(2) 0.02155(12) Uani 1 1 d U C .
Rh2 Rh 0.71187(3) 0.36409(2) 0.42424(2) 0.02311(12) Uani 1 1 d U . .
P7 P 1.30561(8) 0.27782(7) 1.07211(8) 0.0198(4) Uani 1 1 d U C .
P4 P 0.65262(9) 0.43890(8) 0.42709(9) 0.0236(4) Uani 1 1 d U . .
P1 P 0.82892(9) 0.28180(8) 0.54411(8) 0.0234(4) Uani 1 1 d U . .
P3 P 0.69999(8) 0.42269(8) 0.55754(8) 0.0210(4) Uani 1 1 d U . .
P5 P 1.31363(8) 0.42146(7) 0.94626(8) 0.0184(3) Uani 1 1 d U C .
Cl1 Cl 0.80835(9) 0.34217(8) 0.66326(8) 0.0320(4) Uani 1 1 d U . .
P8 P 1.17307(9) 0.29264(8) 1.02322(9) 0.0239(4) Uani 1 1 d U . .
Cl3 Cl 1.42396(7) 0.33961(7) 1.04663(7) 0.0225(3) Uani 1 1 d U C .
P2 P 0.77217(11) 0.29366(9) 0.41340(9) 0.0316(5) Uani 1 1 d U . .
P6 P 1.18022(9) 0.43593(8) 0.90233(9) 0.0244(4) Uani 1 1 d U . .
O12 O 1.1397(2) 0.4364(2) 0.8283(2) 0.0286(11) Uani 1 1 d U C .
O9 O 1.3703(2) 0.4665(2) 0.9760(2) 0.0240(10) Uani 1 1 d U . .
O6 O 0.7297(2) 0.4673(2) 0.6137(2) 0.0248(10) Uani 1 1 d U . .
O14 O 1.3359(2) 0.2957(2) 1.1440(2) 0.0290(11) Uani 1 1 d U . .
O8 O 0.5772(2) 0.4329(2) 0.3898(2) 0.0308(12) Uani 1 1 d U . .
O7 O 0.6557(3) 0.4961(2) 0.3917(2) 0.0293(12) Uani 1 1 d U . .
O16 O 1.1577(3) 0.3192(3) 1.0785(2) 0.0346(12) Uani 1 1 d U C .
O10 O 1.3277(2) 0.4034(2) 0.8880(2) 0.0230(10) Uani 1 1 d U . .
N4 N 1.2363(3) 0.2544(3) 1.0655(3) 0.0259(12) Uani 1 1 d U C .
N3 N 1.2496(3) 0.4624(2) 0.9101(3) 0.0233(12) Uani 1 1 d U C .
O11 O 1.1439(2) 0.4911(2) 0.9119(3) 0.0317(12) Uani 1 1 d U C .
O13 O 1.3468(2) 0.2216(2) 1.0785(2) 0.0269(11) Uani 1 1 d U . .
O1 O 0.8388(3) 0.2264(2) 0.5874(2) 0.0297(11) Uani 1 1 d U . .
O5 O 0.6420(2) 0.4005(2) 0.5718(2) 0.0270(11) Uani 1 1 d U . .
N2 N 0.6617(3) 0.4632(3) 0.4959(3) 0.0264(13) Uani 1 1 d U . .
O2 O 0.9019(3) 0.2992(2) 0.5679(3) 0.0328(12) Uani 1 1 d U . .
N1 N 0.8161(4) 0.2552(3) 0.4754(3) 0.0358(16) Uani 1 1 d U . .
O15 O 1.1181(3) 0.2460(3) 1.0018(3) 0.0379(13) Uani 1 1 d DU A .
O4 O 0.8261(4) 0.3105(3) 0.3897(3) 0.0505(16) Uani 1 1 d U . .
O3 O 0.7389(3) 0.2448(2) 0.3620(3) 0.0444(15) Uani 1 1 d U . .
N600 N 1.2667(3) 0.2658(3) 0.8928(3) 0.0248(12) Uani 1 1 d U . .
N400 N 0.6417(3) 0.3775(3) 0.2844(3) 0.0278(13) Uani 1 1 d U . .
Cl1S Cl 0.22663(9) 0.39034(8) 0.46648(9) 0.0296(4) Uani 1 1 d . . .
Cl2S Cl 0.71691(10) 0.39242(8) 0.97954(10) 0.0358(4) Uani 1 1 d . . .
N300 N 0.6490(3) 0.2678(3) 0.5181(3) 0.0279(13) Uani 1 1 d U . .
N500 N 1.0363(3) 0.3624(3) 0.8838(3) 0.0374(16) Uani 1 1 d DU B .
N200 N 0.8631(3) 0.4402(3) 0.5437(3) 0.0327(15) Uani 1 1 d U . .
C1 C 0.8536(6) 0.2049(4) 0.4705(4) 0.057(3) Uani 1 1 d U . .
H1A H 0.8840 0.2175 0.4545 0.086 Uiso 1 1 calc R . .
H1B H 0.8252 0.1764 0.4425 0.086 Uiso 1 1 calc R . .
H1C H 0.8760 0.1878 0.5113 0.086 Uiso 1 1 calc R . .
C2 C 0.6262(4) 0.5149(3) 0.5022(4) 0.0329(17) Uani 1 1 d U . .
H2A H 0.6272 0.5159 0.5436 0.049 Uiso 1 1 calc R . .
H2B H 0.5824 0.5127 0.4717 0.049 Uiso 1 1 calc R . .
H2C H 0.6458 0.5497 0.4952 0.049 Uiso 1 1 calc R . .
C3 C 1.2539(4) 0.5159(3) 0.8780(4) 0.0339(18) Uani 1 1 d U . .
H3A H 1.2147 0.5213 0.8412 0.051 Uiso 1 1 calc R C .
H3B H 1.2892 0.5130 0.8661 0.051 Uiso 1 1 calc R . .
H3C H 1.2605 0.5486 0.9057 0.051 Uiso 1 1 calc R . .
C4 C 1.2316(4) 0.2056(4) 1.1049(4) 0.0376(19) Uani 1 1 d U . .
H4A H 1.2468 0.1703 1.0934 0.056 Uiso 1 1 calc R C .
H4B H 1.1877 0.2007 1.0985 0.056 Uiso 1 1 calc R . .
H4C H 1.2574 0.2142 1.1483 0.056 Uiso 1 1 calc R . .
C11 C 0.7918(4) 0.2037(3) 0.6036(3) 0.0295(16) Uani 1 1 d U D .
H11A H 0.7611 0.1813 0.5690 0.035 Uiso 1 1 calc R . .
H11B H 0.7691 0.2350 0.6137 0.035 Uiso 1 1 calc R . .
C12 C 0.8238(4) 0.1660(4) 0.6584(4) 0.0375(18) Uani 1 1 d U . .
C21 C 0.9427(4) 0.3038(4) 0.6320(4) 0.0338(17) Uani 1 1 d U E .
H21A H 0.9221 0.2872 0.6572 0.041 Uiso 1 1 calc R . .
H21B H 0.9524 0.3445 0.6436 0.041 Uiso 1 1 calc R . .
C22 C 1.0020(4) 0.2718(5) 0.6431(5) 0.053(2) Uani 1 1 d U . .
C31 C 0.6863(5) 0.2150(4) 0.3655(4) 0.049(2) Uani 1 1 d U F .
H31A H 0.6553 0.2426 0.3681 0.059 Uiso 1 1 calc R . .
H31B H 0.7007 0.1899 0.4022 0.059 Uiso 1 1 calc R . .
C32 C 0.6578(7) 0.1803(5) 0.3083(5) 0.068(3) Uani 1 1 d U . .
C41 C 0.8159(6) 0.3376(5) 0.3328(5) 0.058(2) Uani 1 1 d U G .
H41A H 0.7701 0.3407 0.3074 0.069 Uiso 1 1 calc R . .
H41B H 0.8341 0.3134 0.3101 0.069 Uiso 1 1 calc R . .
C42 C 0.8436(6) 0.3936(5) 0.3413(5) 0.059(3) Uani 1 1 d U . .
C51 C 0.6482(4) 0.3861(3) 0.6327(4) 0.0309(16) Uani 1 1 d U H .
H51A H 0.6921 0.3922 0.6629 0.037 Uiso 1 1 calc R . .
H51B H 0.6370 0.3455 0.6343 0.037 Uiso 1 1 calc R . .
C52 C 0.6047(4) 0.4240(4) 0.6472(4) 0.0366(18) Uani 1 1 d U . .
C61 C 0.7927(3) 0.4885(3) 0.6366(3) 0.0273(15) Uani 1 1 d U I .
H61A H 0.7969 0.5171 0.6079 0.033 Uiso 1 1 calc R . .
H61B H 0.8226 0.4568 0.6416 0.033 Uiso 1 1 calc R . .
C62 C 0.8054(4) 0.5158(3) 0.6979(4) 0.0294(16) Uani 1 1 d U . .
C71 C 0.7166(4) 0.5191(3) 0.4036(3) 0.0304(16) Uani 1 1 d U J .
H71A H 0.7479 0.4879 0.4131 0.036 Uiso 1 1 calc R . .
H71B H 0.7304 0.5456 0.4391 0.036 Uiso 1 1 calc R . .
C72 C 0.7108(4) 0.5506(3) 0.3463(4) 0.0346(17) Uani 1 1 d U . .
C81 C 0.5495(4) 0.3830(4) 0.4033(4) 0.0396(19) Uani 1 1 d U K .
H81A H 0.5663 0.3772 0.4484 0.048 Uiso 1 1 calc R . .
H81B H 0.5597 0.3487 0.3847 0.048 Uiso 1 1 calc R . .
C82 C 0.4814(5) 0.3912(5) 0.3780(5) 0.054(2) Uani 1 1 d U . .
C91 C 1.3867(4) 0.4903(3) 1.0362(3) 0.0257(15) Uani 1 1 d U C .
H91A H 1.3925 0.4594 1.0665 0.031 Uiso 1 1 calc R . .
H91B H 1.3531 0.5163 1.0359 0.031 Uiso 1 1 calc R . .
C92 C 1.4468(4) 0.5227(4) 1.0526(4) 0.0317(16) Uani 1 1 d U . .
C102 C 1.3924(4) 0.3860(4) 0.8357(3) 0.0302(16) Uani 1 1 d U . .
C101 C 1.3873(3) 0.3783(3) 0.8956(3) 0.0264(15) Uani 1 1 d U C .
H10A H 1.3883 0.3371 0.9057 0.032 Uiso 1 1 calc R . .
H10B H 1.4225 0.3978 0.9291 0.032 Uiso 1 1 calc R . .
C111 C 1.1588(4) 0.5089(4) 0.9744(4) 0.0343(17) Uani 1 1 d U . .
H11C H 1.1936 0.5370 0.9885 0.041 Uiso 1 1 calc R C .
H11D H 1.1712 0.4756 1.0026 0.041 Uiso 1 1 calc R . .
C112 C 1.0997(5) 0.5356(4) 0.9728(5) 0.050(2) Uani 1 1 d U C .
C121 C 1.1559(4) 0.3941(4) 0.7936(4) 0.0351(18) Uani 1 1 d U . .
H12A H 1.1424 0.3556 0.8009 0.042 Uiso 1 1 calc R C .
H12B H 1.2019 0.3935 0.8062 0.042 Uiso 1 1 calc R . .
C122 C 1.1227(5) 0.4099(4) 0.7270(4) 0.044(2) Uani 1 1 d U C .
C131 C 1.3629(3) 0.1985(3) 1.0316(3) 0.0263(15) Uani 1 1 d U C .
H13A H 1.3713 0.2296 1.0077 0.032 Uiso 1 1 calc R . .
H13B H 1.3283 0.1744 1.0030 0.032 Uiso 1 1 calc R . .
C132 C 1.4214(4) 0.1630(3) 1.0644(4) 0.0299(16) Uani 1 1 d U . .
C141 C 1.4023(4) 0.2990(4) 1.1790(3) 0.0312(16) Uani 1 1 d U C .
H14A H 1.4147 0.3393 1.1907 0.037 Uiso 1 1 calc R . .
H14B H 1.4242 0.2854 1.1537 0.037 Uiso 1 1 calc R . .
C142 C 1.4212(4) 0.2628(5) 1.2358(4) 0.047(2) Uani 1 1 d U . .
C151 C 1.1037(4) 0.2123(4) 0.9477(4) 0.043(2) Uani 1 1 d DU . .
H15A H 1.1379 0.1853 0.9519 0.051 Uiso 0.44(5) 1 calc PR A 1
H15B H 1.0931 0.2361 0.9104 0.051 Uiso 0.44(5) 1 calc PR A 1
H15C H 1.1352 0.1813 0.9571 0.051 Uiso 0.56(5) 1 calc PR A 2
H15D H 1.1071 0.2367 0.9153 0.051 Uiso 0.56(5) 1 calc PR A 2
C152 C 1.0459(10) 0.1817(8) 0.9486(14) 0.060(6) Uani 0.44(5) 1 d PDU A 1
C153 C 1.0397(7) 0.1863(7) 0.9234(10) 0.059(5) Uani 0.56(5) 1 d PDU A 2
C161 C 1.0978(4) 0.3438(4) 1.0657(4) 0.044(2) Uani 1 1 d DU . .
H16A H 1.0659 0.3133 1.0575 0.052 Uiso 1 1 calc R C .
H16B H 1.0847 0.3687 1.0288 0.052 Uiso 1 1 calc R . .
C162 C 1.1029(4) 0.3782(5) 1.1202(5) 0.052(2) Uani 1 1 d DU C .
C200 C 0.8241(3) 0.4089(3) 0.5438(3) 0.0232(13) Uani 1 1 d U . .
C201 C 0.9146(4) 0.4791(4) 0.5483(4) 0.0337(17) Uani 1 1 d U . .
C202 C 0.9660(4) 0.4407(4) 0.5446(5) 0.043(2) Uani 1 1 d U . .
H20A H 0.9500 0.4215 0.5045 0.064 Uiso 1 1 calc R . .
H20B H 0.9783 0.4119 0.5774 0.064 Uiso 1 1 calc R . .
H20C H 1.0027 0.4640 0.5495 0.064 Uiso 1 1 calc R . .
C203 C 0.8886(4) 0.5219(4) 0.4946(4) 0.0378(18) Uani 1 1 d U . .
H20D H 0.8745 0.5011 0.4555 0.057 Uiso 1 1 calc R . .
H20E H 0.9218 0.5490 0.4975 0.057 Uiso 1 1 calc R . .
H20F H 0.8531 0.5428 0.4966 0.057 Uiso 1 1 calc R . .
C204 C 0.9369(4) 0.5098(5) 0.6094(4) 0.046(2) Uani 1 1 d U . .
H20G H 0.9028 0.5338 0.6103 0.069 Uiso 1 1 calc R . .
H20H H 0.9732 0.5339 0.6149 0.069 Uiso 1 1 calc R . .
H20I H 0.9491 0.4815 0.6428 0.069 Uiso 1 1 calc R . .
C300 C 0.6910(3) 0.2982(3) 0.5278(3) 0.0253(14) Uani 1 1 d U . .
C301 C 0.5970(4) 0.2280(4) 0.5104(4) 0.0352(17) Uani 1 1 d U . .
C302 C 0.6241(4) 0.1800(4) 0.5574(4) 0.0388(19) Uani 1 1 d U . .
H30A H 0.6402 0.1961 0.5990 0.058 Uiso 1 1 calc R . .
H30B H 0.6584 0.1611 0.5510 0.058 Uiso 1 1 calc R . .
H30C H 0.5910 0.1520 0.5523 0.058 Uiso 1 1 calc R . .
C303 C 0.5712(4) 0.2057(4) 0.4445(4) 0.042(2) Uani 1 1 d U . .
H30D H 0.5549 0.2378 0.4158 0.062 Uiso 1 1 calc R . .
H30E H 0.5372 0.1784 0.4381 0.062 Uiso 1 1 calc R . .
H30F H 0.6049 0.1867 0.4373 0.062 Uiso 1 1 calc R . .
C304 C 0.5482(4) 0.2637(4) 0.5242(5) 0.045(2) Uani 1 1 d U . .
H30G H 0.5315 0.2942 0.4936 0.067 Uiso 1 1 calc R . .
H30H H 0.5686 0.2805 0.5654 0.067 Uiso 1 1 calc R . .
H30I H 0.5137 0.2387 0.5224 0.067 Uiso 1 1 calc R . .
C400 C 0.6695(4) 0.3722(3) 0.3367(3) 0.0277(15) Uani 1 1 d U . .
C401 C 0.5990(4) 0.3870(4) 0.2196(3) 0.0332(17) Uani 1 1 d U . .
C402 C 0.5469(5) 0.4277(5) 0.2183(4) 0.054(3) Uani 1 1 d U . .
H40A H 0.5655 0.4646 0.2364 0.081 Uiso 1 1 calc R . .
H40B H 0.5253 0.4110 0.2420 0.081 Uiso 1 1 calc R . .
H40C H 0.5167 0.4336 0.1756 0.081 Uiso 1 1 calc R . .
C403 C 0.6379(4) 0.4137(4) 0.1875(4) 0.0346(18) Uani 1 1 d U . .
H40D H 0.6535 0.4513 0.2056 0.052 Uiso 1 1 calc R . .
H40E H 0.6113 0.4181 0.1435 0.052 Uiso 1 1 calc R . .
H40F H 0.6736 0.3887 0.1931 0.052 Uiso 1 1 calc R . .
C404 C 0.5733(4) 0.3283(4) 0.1917(4) 0.044(2) Uani 1 1 d U . .
H40G H 0.5484 0.3121 0.2122 0.065 Uiso 1 1 calc R . .
H40H H 0.6085 0.3026 0.1973 0.065 Uiso 1 1 calc R . .
H40I H 0.5468 0.3327 0.1477 0.065 Uiso 1 1 calc R . .
C500 C 1.0900(3) 0.3601(3) 0.9125(3) 0.0241(14) Uani 1 1 d U . .
C501 C 0.9700(4) 0.3664(4) 0.8379(4) 0.050(2) Uani 1 1 d DU . .
C502 C 0.9272(11) 0.3583(16) 0.8704(13) 0.074(8) Uani 0.54(5) 1 d PDU B 1
H50A H 0.9333 0.3899 0.8994 0.111 Uiso 0.54(5) 1 calc PR B 1
H50B H 0.9371 0.3219 0.8929 0.111 Uiso 0.54(5) 1 calc PR B 1
H50C H 0.8833 0.3578 0.8401 0.111 Uiso 0.54(5) 1 calc PR B 1
C503 C 0.9609(11) 0.3195(13) 0.7927(11) 0.081(8) Uani 0.54(5) 1 d PDU B 1
H50G H 0.9655 0.2824 0.8133 0.122 Uiso 0.54(5) 1 calc PR B 1
H50H H 0.9924 0.3229 0.7757 0.122 Uiso 0.54(5) 1 calc PR B 1
H50I H 0.9187 0.3224 0.7593 0.122 Uiso 0.54(5) 1 calc PR B 1
C504 C 0.9635(13) 0.4254(11) 0.8101(19) 0.116(12) Uani 0.54(5) 1 d PDU B 1
H50M H 0.9730 0.4543 0.8425 0.174 Uiso 0.54(5) 1 calc PR B 1
H50N H 0.9204 0.4308 0.7791 0.174 Uiso 0.54(5) 1 calc PR B 1
H50O H 0.9929 0.4295 0.7906 0.174 Uiso 0.54(5) 1 calc PR B 1
C505 C 0.9316(13) 0.391(2) 0.8703(13) 0.094(12) Uani 0.46(5) 1 d PDU B 2
H50J H 0.9326 0.3638 0.9023 0.141 Uiso 0.46(5) 1 calc PR B 2
H50K H 0.8881 0.3962 0.8405 0.141 Uiso 0.46(5) 1 calc PR B 2
H50L H 0.9495 0.4274 0.8892 0.141 Uiso 0.46(5) 1 calc PR B 2
C506 C 0.9491(18) 0.3073(9) 0.8135(17) 0.095(12) Uani 0.46(5) 1 d PDU B 2
H50P H 0.9506 0.2824 0.8470 0.143 Uiso 0.46(5) 1 calc PR B 2
H50Q H 0.9771 0.2921 0.7957 0.143 Uiso 0.46(5) 1 calc PR B 2
H50R H 0.9060 0.3089 0.7816 0.143 Uiso 0.46(5) 1 calc PR B 2
C507 C 0.9691(15) 0.4064(16) 0.7884(14) 0.074(10) Uani 0.46(5) 1 d PDU B 2
H50S H 0.9827 0.4446 0.8059 0.111 Uiso 0.46(5) 1 calc PR B 2
H50T H 0.9262 0.4087 0.7560 0.111 Uiso 0.46(5) 1 calc PR B 2
H50U H 0.9976 0.3922 0.7708 0.111 Uiso 0.46(5) 1 calc PR B 2
C600 C 1.2803(3) 0.2965(3) 0.9345(3) 0.0227(14) Uani 1 1 d U C 2
C601 C 1.2497(3) 0.2254(3) 0.8404(3) 0.0264(15) Uani 1 1 d U C 2
C602 C 1.2996(4) 0.1785(4) 0.8606(4) 0.042(2) Uani 1 1 d U C 2
H60A H 1.2987 0.1583 0.8963 0.062 Uiso 1 1 calc R C 2
H60B H 1.3412 0.1957 0.8719 0.062 Uiso 1 1 calc R C 2
H60C H 1.2911 0.1514 0.8268 0.062 Uiso 1 1 calc R C 2
C603 C 1.2489(5) 0.2583(4) 0.7850(4) 0.043(2) Uani 1 1 d U C 2
H60D H 1.2913 0.2727 0.7940 0.065 Uiso 1 1 calc R C 2
H60E H 1.2197 0.2906 0.7761 0.065 Uiso 1 1 calc R C 2
H60F H 1.2354 0.2328 0.7492 0.065 Uiso 1 1 calc R C 2
C604 C 1.1844(4) 0.2024(4) 0.8286(3) 0.0309(17) Uani 1 1 d U C 2
H60G H 1.1865 0.1813 0.8649 0.046 Uiso 1 1 calc R C 2
H60H H 1.1700 0.1767 0.7930 0.046 Uiso 1 1 calc R C 2
H60I H 1.1549 0.2344 0.8205 0.046 Uiso 1 1 calc R C 2
C700 C 1.3030(3) 0.4029(3) 1.0692(3) 0.0209(13) Uani 1 1 d U C 2
C701 C 1.3104(4) 0.4669(4) 1.1623(4) 0.0321(17) Uani 1 1 d U C 2
C702 C 1.3051(4) 0.4252(4) 1.2101(4) 0.0391(19) Uani 1 1 d U C 2
H70A H 1.3390 0.3968 1.2217 0.059 Uiso 1 1 calc R C 2
H70B H 1.2643 0.4057 1.1924 0.059 Uiso 1 1 calc R C 2
H70C H 1.3087 0.4467 1.2468 0.059 Uiso 1 1 calc R C 2
C703 C 1.3760(5) 0.4944(5) 1.1853(5) 0.055(3) Uani 1 1 d U C 2
H70D H 1.4081 0.4643 1.1974 0.083 Uiso 1 1 calc R C 2
H70E H 1.3827 0.5190 1.2207 0.083 Uiso 1 1 calc R C 2
H70F H 1.3789 0.5175 1.1522 0.083 Uiso 1 1 calc R C 2
C704 C 1.2588(5) 0.5122(4) 1.1423(5) 0.044(2) Uani 1 1 d U C 2
H70G H 1.2177 0.4934 1.1279 0.066 Uiso 1 1 calc R C 2
H70H H 1.2611 0.5352 1.1089 0.066 Uiso 1 1 calc R C 2
H70I H 1.2646 0.5371 1.1773 0.066 Uiso 1 1 calc R C 2
F11 F 0.8549(3) 0.1227(2) 0.6475(3) 0.0553(15) Uani 1 1 d U D 2
F12 F 0.8671(3) 0.1955(2) 0.7070(2) 0.0509(14) Uani 1 1 d U D 2
F13 F 0.7819(3) 0.1441(2) 0.6773(3) 0.0512(13) Uani 1 1 d U D 2
F21 F 1.0422(3) 0.2763(3) 0.7016(3) 0.0769(19) Uani 1 1 d U E 2
F22 F 0.9901(3) 0.2158(3) 0.6291(4) 0.082(2) Uani 1 1 d U E 2
F23 F 1.0312(3) 0.2915(3) 0.6091(3) 0.0723(18) Uani 1 1 d U E 2
F31 F 0.6090(4) 0.1523(3) 0.3090(4) 0.102(3) Uani 1 1 d U F 2
F32 F 0.6374(5) 0.2103(3) 0.2577(3) 0.110(3) Uani 1 1 d U F 2
F33 F 0.7009(4) 0.1411(3) 0.3052(3) 0.085(2) Uani 1 1 d U F 2
F41 F 0.9032(3) 0.4010(4) 0.3730(4) 0.096(3) Uani 1 1 d U G 2
F42 F 0.8316(4) 0.4193(4) 0.2877(3) 0.095(3) Uani 1 1 d U G 2
F43 F 0.8198(4) 0.4291(3) 0.3703(4) 0.091(2) Uani 1 1 d U G 2
F51 F 0.6253(3) 0.4783(2) 0.6573(3) 0.0465(13) Uani 1 1 d U H 2
F52 F 0.5981(3) 0.4067(3) 0.6974(3) 0.0585(16) Uani 1 1 d U H 2
F53 F 0.5464(2) 0.4257(3) 0.6018(3) 0.0514(14) Uani 1 1 d U H 2
F61 F 0.8003(2) 0.4778(2) 0.7376(2) 0.0401(11) Uani 1 1 d U I 2
F62 F 0.8637(2) 0.5359(2) 0.7224(2) 0.0486(14) Uani 1 1 d U I 2
F63 F 0.7660(2) 0.5584(2) 0.6943(2) 0.0430(12) Uani 1 1 d U I 2
F71 F 0.6691(3) 0.5922(2) 0.3309(2) 0.0467(13) Uani 1 1 d U J 2
F72 F 0.7663(3) 0.5728(2) 0.3545(2) 0.0464(13) Uani 1 1 d U J 2
F73 F 0.6953(3) 0.5146(2) 0.2977(2) 0.0499(14) Uani 1 1 d U J 2
F82 F 0.4531(2) 0.3450(3) 0.3883(3) 0.0643(18) Uani 1 1 d U K 2
F81 F 0.4523(5) 0.4109(9) 0.3231(7) 0.073(5) Uani 0.71(3) 1 d PU K 1
F83 F 0.4729(7) 0.4361(6) 0.4162(8) 0.071(4) Uani 0.71(3) 1 d PU K 1
F84 F 0.471(3) 0.382(2) 0.3117(11) 0.091(13) Uani 0.29(3) 1 d PU K 2
F85 F 0.4534(13) 0.4273(15) 0.376(3) 0.102(11) Uani 0.29(3) 1 d PU K 2
F91 F 1.4429(2) 0.5636(2) 1.0118(2) 0.0382(11) Uani 1 1 d U C 1
F92 F 1.4954(2) 0.4896(2) 1.0585(2) 0.0382(11) Uani 1 1 d U C 1
F93 F 1.4618(2) 0.5487(2) 1.1070(2) 0.0449(13) Uani 1 1 d U C 1
F101 F 1.3972(2) 0.4427(2) 0.8248(2) 0.0394(11) Uani 1 1 d U C 1
F102 F 1.4434(2) 0.3604(2) 0.8372(2) 0.0374(11) Uani 1 1 d U C 1
F103 F 1.3421(2) 0.3664(2) 0.78800(19) 0.0347(10) Uani 1 1 d U C 1
F111 F 1.0522(3) 0.4988(3) 0.9573(4) 0.080(2) Uani 1 1 d U C 1
F112 F 1.0814(3) 0.5811(3) 0.9372(3) 0.0648(17) Uani 1 1 d U C 1
F113 F 1.1117(3) 0.5533(3) 1.0311(3) 0.079(2) Uani 1 1 d U C 1
F121 F 1.1388(4) 0.4613(3) 0.7146(3) 0.084(2) Uani 1 1 d U C 1
F122 F 1.0618(3) 0.4102(3) 0.7085(3) 0.0721(19) Uani 1 1 d U C 1
F123 F 1.1383(3) 0.3720(3) 0.6927(2) 0.0562(15) Uani 1 1 d U C 1
F131 F 1.4122(2) 0.1202(2) 1.0969(2) 0.0367(11) Uani 1 1 d U C 1
F132 F 1.4699(2) 0.1938(2) 1.1035(2) 0.0390(11) Uani 1 1 d U C 1
F141 F 1.4821(3) 0.2701(4) 1.2722(2) 0.077(2) Uani 1 1 d U C 1
F142 F 1.4103(3) 0.2079(3) 1.2211(3) 0.0766(19) Uani 1 1 d U C 1
F143 F 1.3881(3) 0.2758(4) 1.2683(2) 0.0726(19) Uani 1 1 d U C 1
F144 F 1.4388(2) 0.1397(2) 1.0225(2) 0.0369(11) Uani 1 1 d U C 1
F151 F 1.0263(11) 0.1434(11) 0.9035(18) 0.092(9) Uani 0.44(4) 1 d PDU A 1
F152 F 1.0543(15) 0.1536(7) 1.0003(17) 0.074(7) Uani 0.44(4) 1 d PDU A 1
F153 F 0.9995(10) 0.2190(13) 0.9390(18) 0.090(9) Uani 0.44(4) 1 d PDU A 1
F154 F 1.0245(8) 0.1610(8) 0.8689(11) 0.089(6) Uani 0.56(4) 1 d PDU A 2
F155 F 1.0384(6) 0.1474(6) 0.9638(13) 0.068(6) Uani 0.56(4) 1 d PDU A 2
F156 F 0.9948(8) 0.2246(8) 0.9162(13) 0.082(6) Uani 0.56(4) 1 d PDU A 2
F161 F 1.1436(4) 0.4206(3) 1.1319(5) 0.122(4) Uani 1 1 d DU . .
F162 F 1.0476(3) 0.3997(3) 1.1120(3) 0.0672(18) Uani 1 1 d DU . .
F163 F 1.1226(3) 0.3447(4) 1.1702(3) 0.082(2) Uani 1 1 d DU . .
N700 N 1.3026(3) 0.4328(3) 1.1080(3) 0.0262(13) Uani 1 1 d U . .
C1S C 0.9969(10) 0.1000(7) 0.7165(10) 0.091(6) Uani 0.634(5) 1 d PDU L 1
H1S1 H 1.0326 0.0825 0.7104 0.109 Uiso 0.634(5) 1 calc PR L 1
H1S2 H 0.9671 0.1159 0.6767 0.109 Uiso 0.634(5) 1 calc PR L 1
Cl3S Cl 1.0246(5) 0.1550(4) 0.7716(5) 0.179(4) Uani 0.634(5) 1 d PDU L 1
Cl4S Cl 0.9586(4) 0.0474(3) 0.7426(4) 0.129(3) Uani 0.634(5) 1 d PDU L 1
Cl5S Cl 0.7712(5) 0.1507(4) 0.2869(4) 0.089(3) Uani 0.366(5) 1 d PDU F 2
Cl6S Cl 0.7181(5) 0.2522(4) 0.2139(5) 0.086(3) Uani 0.366(5) 1 d PDU F 2
C2S C 0.7893(13) 0.2196(10) 0.2657(15) 0.102(11) Uani 0.366(5) 1 d PDU F 2
H2S1 H 0.8096 0.2438 0.3028 0.122 Uiso 0.366(5) 1 calc PR L 2
H2S2 H 0.8187 0.2155 0.2457 0.122 Uiso 0.366(5) 1 calc PR L 2

loop_
_atom_site_aniso_label
_atom_site_aniso_U_11
_atom_site_aniso_U_22
_atom_site_aniso_U_33
_atom_site_aniso_U_23
_atom_site_aniso_U_13
_atom_site_aniso_U_12
Rh1 0.0202(2) 0.0172(3) 0.0211(2) 0.0002(2) 0.00673(19) 0.0005(2)
Rh3 0.0194(2) 0.0131(2) 0.0184(2) -0.00019(19) 0.00644(19) -0.0002(2)
Rh4 0.0191(2) 0.0206(3) 0.0224(3) 0.0014(2) 0.0060(2) -0.0005(2)
Rh2 0.0269(3) 0.0185(3) 0.0210(3) 0.0009(2) 0.0069(2) -0.0007(2)
P7 0.0236(9) 0.0144(8) 0.0217(8) 0.0023(7) 0.0096(7) 0.0021(7)
P4 0.0244(9) 0.0170(9) 0.0267(9) 0.0053(7) 0.0078(7) -0.0001(7)
P1 0.0287(10) 0.0184(9) 0.0234(9) 0.0031(7) 0.0112(7) 0.0036(7)
P3 0.0191(8) 0.0185(9) 0.0246(9) -0.0005(7) 0.0082(7) -0.0001(7)
P5 0.0194(8) 0.0143(8) 0.0200(8) 0.0003(6) 0.0068(6) 0.0002(7)
Cl1 0.0369(10) 0.0268(9) 0.0231(8) 0.0000(7) 0.0030(7) 0.0075(8)
P8 0.0212(9) 0.0261(10) 0.0259(9) 0.0039(7) 0.0112(7) -0.0009(7)
Cl3 0.0202(7) 0.0219(8) 0.0234(8) 0.0019(6) 0.0069(6) 0.0006(6)
P2 0.0519(13) 0.0210(10) 0.0226(9) 0.0006(8) 0.0159(9) 0.0070(9)
P6 0.0225(9) 0.0198(9) 0.0248(9) 0.0041(7) 0.0038(7) 0.0006(7)
O12 0.034(3) 0.023(3) 0.025(2) 0.005(2) 0.008(2) 0.004(2)
O9 0.024(2) 0.017(2) 0.029(2) -0.0025(19) 0.009(2) -0.0039(19)
O6 0.025(2) 0.020(2) 0.028(2) -0.003(2) 0.010(2) 0.003(2)
O14 0.035(3) 0.028(3) 0.022(2) 0.005(2) 0.009(2) 0.001(2)
O8 0.023(2) 0.027(3) 0.036(3) 0.009(2) 0.006(2) 0.003(2)
O7 0.034(3) 0.023(3) 0.028(3) 0.009(2) 0.009(2) 0.000(2)
O16 0.029(3) 0.051(4) 0.026(3) 0.007(2) 0.014(2) 0.011(3)
O10 0.023(2) 0.021(3) 0.025(2) -0.0006(19) 0.010(2) -0.0002(19)
N4 0.031(3) 0.020(3) 0.027(3) 0.003(2) 0.012(2) 0.001(2)
N3 0.023(3) 0.013(3) 0.033(3) 0.006(2) 0.010(2) -0.002(2)
O11 0.027(3) 0.027(3) 0.038(3) 0.002(2) 0.010(2) 0.009(2)
O13 0.030(3) 0.021(2) 0.028(3) 0.004(2) 0.010(2) 0.005(2)
O1 0.036(3) 0.023(3) 0.027(3) 0.004(2) 0.010(2) 0.004(2)
O5 0.031(3) 0.024(3) 0.030(3) -0.002(2) 0.018(2) -0.003(2)
N2 0.030(3) 0.020(3) 0.030(3) 0.005(2) 0.013(2) 0.007(2)
O2 0.030(3) 0.030(3) 0.043(3) 0.001(2) 0.019(2) 0.006(2)
N1 0.054(4) 0.021(3) 0.027(3) 0.001(2) 0.011(3) 0.017(3)
O15 0.029(3) 0.040(3) 0.047(3) 0.002(3) 0.019(3) -0.010(2)
O4 0.079(5) 0.037(3) 0.056(4) 0.012(3) 0.049(4) 0.021(3)
O3 0.081(4) 0.020(3) 0.031(3) -0.001(2) 0.021(3) 0.006(3)
N600 0.024(3) 0.023(3) 0.029(3) -0.002(2) 0.012(2) 0.001(2)
N400 0.035(3) 0.024(3) 0.026(3) 0.002(2) 0.014(3) -0.001(3)
Cl1S 0.0318(10) 0.0222(8) 0.0345(10) -0.0044(7) 0.0135(9) -0.0002(7)
Cl2S 0.0399(11) 0.0227(9) 0.0393(11) 0.0019(8) 0.0107(9) 0.0004(8)
N300 0.031(3) 0.015(3) 0.033(3) 0.003(2) 0.008(3) 0.004(2)
N500 0.032(3) 0.041(4) 0.037(4) 0.010(3) 0.012(3) -0.002(3)
N200 0.023(3) 0.038(4) 0.042(4) -0.008(3) 0.019(3) -0.006(3)
C1 0.097(8) 0.035(5) 0.039(5) 0.000(4) 0.028(5) 0.033(5)
C2 0.030(4) 0.025(4) 0.039(4) 0.005(3) 0.009(3) 0.012(3)
C3 0.041(5) 0.018(4) 0.040(4) 0.008(3) 0.014(4) -0.004(3)
C4 0.031(4) 0.030(4) 0.051(5) 0.018(4) 0.017(4) 0.003(3)
C11 0.036(4) 0.022(4) 0.025(3) 0.004(3) 0.007(3) 0.001(3)
C12 0.050(5) 0.024(4) 0.035(4) 0.005(3) 0.013(3) 0.002(3)
C21 0.027(3) 0.031(4) 0.040(4) 0.002(3) 0.011(3) 0.006(3)
C22 0.030(4) 0.045(5) 0.079(6) 0.007(5) 0.018(4) 0.010(4)
C31 0.053(5) 0.045(5) 0.037(4) -0.006(4) 0.006(4) -0.001(4)
C32 0.104(7) 0.032(5) 0.046(5) -0.005(4) 0.010(5) 0.003(4)
C41 0.079(7) 0.053(5) 0.052(5) -0.007(4) 0.038(5) -0.010(5)
C42 0.091(7) 0.063(6) 0.056(5) -0.023(5) 0.063(5) -0.044(6)
C51 0.043(4) 0.018(3) 0.036(4) 0.006(3) 0.021(3) -0.002(3)
C52 0.041(4) 0.038(4) 0.038(4) -0.009(4) 0.023(3) -0.007(4)
C61 0.027(3) 0.024(4) 0.031(4) -0.004(3) 0.012(3) -0.003(3)
C62 0.024(3) 0.023(4) 0.040(4) -0.005(3) 0.012(3) -0.003(3)
C71 0.038(4) 0.026(4) 0.028(3) -0.001(3) 0.014(3) -0.009(3)
C72 0.053(5) 0.022(4) 0.033(4) 0.002(3) 0.022(4) -0.001(3)
C81 0.033(4) 0.036(5) 0.047(5) 0.011(4) 0.015(3) -0.004(3)
C82 0.038(4) 0.057(6) 0.059(5) 0.020(4) 0.012(4) -0.003(4)
C91 0.034(4) 0.012(3) 0.029(3) -0.005(3) 0.011(3) -0.006(3)
C92 0.027(4) 0.032(4) 0.032(4) -0.004(3) 0.008(3) -0.006(3)
C102 0.030(4) 0.033(4) 0.027(4) -0.003(3) 0.012(3) -0.007(3)
C101 0.022(3) 0.029(4) 0.026(3) 0.001(3) 0.007(3) 0.003(3)
C111 0.029(4) 0.029(4) 0.046(4) -0.007(3) 0.017(3) 0.002(3)
C112 0.043(5) 0.042(5) 0.074(6) -0.009(4) 0.032(5) 0.009(4)
C121 0.035(4) 0.036(5) 0.030(3) -0.003(3) 0.009(3) 0.000(4)
C122 0.052(5) 0.044(5) 0.031(4) -0.001(4) 0.012(4) -0.001(4)
C131 0.022(3) 0.019(3) 0.030(4) 0.001(3) 0.003(3) 0.004(3)
C132 0.026(4) 0.026(4) 0.038(4) 0.004(3) 0.012(3) 0.002(3)
C141 0.031(4) 0.035(4) 0.021(3) 0.005(3) 0.005(3) -0.001(3)
C142 0.040(4) 0.071(6) 0.023(4) 0.014(4) 0.007(3) -0.015(5)
C151 0.035(4) 0.018(4) 0.064(5) -0.010(3) 0.009(4) -0.004(3)
C152 0.036(9) 0.030(12) 0.097(14) -0.010(9) 0.012(11) -0.006(6)
C153 0.028(7) 0.033(9) 0.091(11) -0.005(7) 0.001(8) -0.007(6)
C161 0.038(4) 0.060(6) 0.039(4) 0.013(4) 0.022(4) 0.017(4)
C162 0.028(4) 0.066(6) 0.064(6) -0.013(4) 0.021(4) 0.008(4)
C200 0.025(3) 0.015(3) 0.031(4) -0.007(3) 0.013(3) 0.001(2)
C201 0.025(4) 0.035(4) 0.043(4) -0.008(3) 0.016(3) -0.006(3)
C202 0.033(4) 0.036(5) 0.066(6) 0.003(4) 0.027(4) 0.002(4)
C203 0.037(5) 0.033(4) 0.054(5) -0.004(4) 0.029(4) -0.004(3)
C204 0.035(5) 0.057(6) 0.051(5) -0.016(4) 0.022(4) -0.022(4)
C300 0.021(3) 0.026(4) 0.025(3) 0.001(3) 0.005(3) 0.007(2)
C301 0.032(4) 0.026(4) 0.046(4) -0.001(3) 0.014(3) -0.012(3)
C302 0.036(4) 0.035(4) 0.044(4) 0.007(4) 0.015(4) -0.005(3)
C303 0.035(4) 0.037(5) 0.041(4) 0.001(3) 0.003(3) -0.012(4)
C304 0.034(4) 0.024(4) 0.076(6) 0.003(4) 0.023(4) -0.007(3)
C400 0.043(4) 0.018(3) 0.022(3) 0.001(3) 0.013(3) 0.000(3)
C401 0.037(4) 0.036(4) 0.022(3) 0.009(3) 0.008(3) 0.003(3)
C402 0.056(6) 0.076(7) 0.037(5) 0.026(5) 0.027(4) 0.033(5)
C403 0.053(5) 0.027(4) 0.031(4) 0.001(3) 0.025(4) -0.002(4)
C404 0.039(5) 0.055(5) 0.023(4) 0.005(4) 0.000(3) -0.016(4)
C500 0.032(3) 0.015(3) 0.023(3) 0.004(3) 0.009(3) -0.003(3)
C501 0.016(3) 0.073(6) 0.059(5) 0.021(4) 0.015(3) 0.001(4)
C502 0.055(10) 0.09(2) 0.105(18) 0.011(15) 0.062(13) 0.013(14)
C503 0.038(11) 0.169(19) 0.021(10) -0.011(11) -0.003(7) 0.016(13)
C504 0.035(13) 0.131(14) 0.15(3) 0.100(16) 0.005(17) 0.008(15)
C505 0.046(13) 0.17(3) 0.074(18) 0.03(2) 0.038(13) 0.03(2)
C506 0.09(2) 0.091(13) 0.049(19) 0.011(11) -0.024(15) -0.024(14)
C507 0.036(14) 0.12(2) 0.061(15) 0.052(16) 0.015(10) 0.009(15)
C600 0.029(3) 0.011(3) 0.028(3) 0.002(2) 0.012(3) 0.000(3)
C601 0.028(3) 0.024(4) 0.027(3) -0.008(3) 0.011(3) -0.004(3)
C602 0.048(5) 0.022(4) 0.055(5) -0.009(4) 0.022(4) 0.003(3)
C603 0.072(6) 0.034(5) 0.033(4) -0.008(3) 0.030(4) -0.016(4)
C604 0.030(4) 0.033(4) 0.025(4) -0.002(3) 0.007(3) -0.006(3)
C700 0.014(3) 0.024(3) 0.019(3) 0.003(2) 0.002(3) -0.004(3)
C701 0.034(4) 0.033(4) 0.035(4) -0.018(3) 0.020(3) -0.013(3)
C702 0.039(5) 0.051(5) 0.032(4) -0.001(4) 0.019(4) -0.001(4)
C703 0.049(5) 0.076(8) 0.050(6) -0.035(5) 0.030(4) -0.032(5)
C704 0.058(5) 0.029(4) 0.058(6) -0.006(4) 0.036(5) 0.003(4)
F11 0.080(4) 0.019(2) 0.067(4) 0.011(2) 0.031(3) 0.018(3)
F12 0.054(3) 0.046(3) 0.031(3) 0.005(2) -0.005(2) -0.002(3)
F13 0.072(4) 0.034(3) 0.055(3) 0.015(2) 0.034(3) -0.002(3)
F21 0.038(3) 0.077(5) 0.089(4) 0.018(4) -0.001(3) 0.011(3)
F22 0.055(4) 0.048(3) 0.118(6) 0.007(4) 0.009(4) 0.023(3)
F23 0.037(3) 0.091(5) 0.096(5) -0.011(4) 0.035(3) -0.002(3)
F31 0.110(5) 0.064(5) 0.086(5) -0.013(4) -0.008(4) -0.039(4)
F32 0.172(8) 0.043(4) 0.043(3) 0.002(3) -0.028(4) -0.001(4)
F33 0.125(6) 0.044(4) 0.071(4) -0.008(3) 0.026(4) 0.018(4)
F41 0.055(4) 0.147(8) 0.092(5) 0.008(5) 0.037(4) -0.034(4)
F42 0.139(7) 0.077(5) 0.064(4) -0.004(4) 0.038(4) -0.032(5)
F43 0.112(6) 0.063(4) 0.129(7) -0.028(5) 0.082(6) -0.016(4)
F51 0.056(3) 0.032(3) 0.060(3) -0.016(2) 0.032(3) -0.003(2)
F52 0.090(5) 0.056(4) 0.050(3) -0.001(3) 0.049(3) 0.000(3)
F53 0.027(2) 0.068(4) 0.061(3) -0.012(3) 0.019(2) 0.002(2)
F61 0.051(3) 0.041(3) 0.030(2) 0.003(2) 0.018(2) 0.003(2)
F62 0.034(3) 0.058(4) 0.049(3) -0.024(3) 0.012(2) -0.018(2)
F63 0.051(3) 0.032(3) 0.053(3) -0.009(2) 0.028(2) 0.004(2)
F71 0.064(3) 0.036(3) 0.045(3) 0.009(2) 0.028(3) 0.005(2)
F72 0.063(3) 0.034(3) 0.056(3) -0.004(2) 0.039(3) -0.011(2)
F73 0.084(4) 0.036(3) 0.033(3) -0.012(2) 0.028(3) -0.016(3)
F82 0.030(3) 0.091(5) 0.065(4) 0.020(3) 0.012(3) -0.018(3)
F81 0.029(5) 0.114(13) 0.051(6) 0.028(7) -0.009(4) -0.020(6)
F83 0.054(8) 0.085(7) 0.084(9) 0.001(6) 0.040(7) 0.011(6)
F84 0.12(3) 0.09(2) 0.030(8) 0.014(10) -0.006(8) -0.082(19)
F85 0.037(11) 0.076(10) 0.15(3) -0.01(2) -0.004(18) 0.009(10)
F91 0.041(3) 0.022(2) 0.056(3) 0.001(2) 0.025(2) -0.009(2)
F92 0.026(2) 0.042(3) 0.044(3) 0.002(2) 0.011(2) 0.006(2)
F93 0.045(3) 0.048(3) 0.045(3) -0.023(2) 0.022(2) -0.021(2)
F101 0.043(3) 0.029(2) 0.045(3) 0.009(2) 0.017(2) -0.003(2)
F102 0.038(2) 0.041(3) 0.039(2) -0.006(2) 0.022(2) 0.002(2)
F103 0.034(2) 0.044(3) 0.024(2) -0.008(2) 0.0099(18) -0.011(2)
F111 0.052(4) 0.081(5) 0.131(6) -0.026(4) 0.063(4) -0.017(3)
F112 0.043(3) 0.040(3) 0.103(5) -0.005(3) 0.021(3) 0.020(3)
F113 0.084(5) 0.085(5) 0.083(4) -0.024(4) 0.051(4) 0.025(4)
F121 0.156(7) 0.050(4) 0.060(4) 0.014(3) 0.059(4) -0.010(4)
F122 0.050(3) 0.097(5) 0.041(3) -0.012(3) -0.009(3) 0.016(3)
F123 0.070(4) 0.063(4) 0.033(3) -0.012(3) 0.020(3) -0.007(3)
F131 0.038(3) 0.025(2) 0.047(3) 0.010(2) 0.017(2) 0.0087(19)
F132 0.022(2) 0.037(3) 0.044(3) -0.002(2) 0.0002(19) -0.0001(19)
F141 0.043(3) 0.137(6) 0.033(3) 0.031(3) -0.002(2) -0.004(4)
F142 0.090(5) 0.056(4) 0.072(4) 0.039(3) 0.022(4) 0.006(3)
F143 0.061(4) 0.128(6) 0.028(3) 0.008(3) 0.018(3) -0.018(4)
F144 0.041(3) 0.026(2) 0.050(3) 0.002(2) 0.025(2) 0.009(2)
F151 0.080(12) 0.051(12) 0.125(18) -0.042(13) 0.023(14) -0.037(9)
F152 0.084(15) 0.026(7) 0.130(17) -0.016(10) 0.063(14) -0.037(8)
F153 0.021(7) 0.097(15) 0.13(2) -0.029(12) 0.014(11) 0.009(9)
F154 0.077(9) 0.059(10) 0.086(11) -0.022(9) -0.012(8) -0.024(7)
F155 0.040(6) 0.024(6) 0.113(13) 0.002(8) 0.004(8) -0.019(5)
F156 0.038(6) 0.044(8) 0.127(16) 0.007(8) -0.004(8) 0.008(6)
F161 0.063(4) 0.068(5) 0.245(11) -0.070(5) 0.075(6) -0.024(4)
F162 0.030(3) 0.084(5) 0.089(5) -0.019(4) 0.026(3) 0.015(3)
F163 0.071(4) 0.145(6) 0.032(3) -0.003(3) 0.023(3) 0.042(4)
N700 0.033(3) 0.019(3) 0.030(3) -0.007(2) 0.016(3) -0.005(3)
C1S 0.074(15) 0.129(17) 0.078(14) 0.005(10) 0.040(11) 0.011(12)
Cl3S 0.175(10) 0.138(7) 0.190(11) -0.035(7) 0.042(8) -0.071(7)
Cl4S 0.117(6) 0.089(4) 0.121(6) 0.042(4) -0.010(4) -0.015(4)
Cl5S 0.111(7) 0.070(6) 0.073(6) 0.004(5) 0.025(5) 0.011(5)
Cl6S 0.094(7) 0.076(6) 0.089(7) 0.019(5) 0.040(5) 0.013(5)
C2S 0.114(18) 0.09(2) 0.05(2) 0.003(17) -0.018(16) -0.020(16)

loop_
_atom_type_symbol
_atom_type_description
_atom_type_scat_dispersion_real
_atom_type_scat_dispersion_imag
_atom_type_scat_source
C C 0.0033 0.0016 'International Tables Vol C Tables 4.2.6.8 and 6.1.1.4'
H H 0.0000 0.0000 'International Tables Vol C Tables 4.2.6.8 and 6.1.1.4'
N N 0.0061 0.0033 'International Tables Vol C Tables 4.2.6.8 and 6.1.1.4'
O O 0.0106 0.0060 'International Tables Vol C Tables 4.2.6.8 and 6.1.1.4'
F F 0.0171 0.0103 'International Tables Vol C Tables 4.2.6.8 and 6.1.1.4'
P P 0.1023 0.0942 'International Tables Vol C Tables 4.2.6.8 and 6.1.1.4'
Cl Cl 0.1484 0.1585 'International Tables Vol C Tables 4.2.6.8 and 6.1.1.4'
Rh Rh -1.1178 0.9187 'International Tables Vol C Tables 4.2.6.8 and 6.1.1.4'

loop_
_geom_angle_atom_site_label_1
_geom_angle_atom_site_label_2
_geom_angle_atom_site_label_3
_geom_angle
C200 Rh1 C300 165.6(3)
C200 Rh1 P1 88.2(2)
C300 Rh1 P1 92.8(2)
C200 Rh1 P3 91.9(2)
C300 Rh1 P3 88.1(2)
P1 Rh1 P3 175.96(7)
C200 Rh1 Cl1 97.1(2)
C300 Rh1 Cl1 97.3(2)
P1 Rh1 Cl1 89.00(7)
P3 Rh1 Cl1 86.98(7)
C200 Rh1 Rh2 83.6(2)
C300 Rh1 Rh2 82.1(2)
P1 Rh1 Rh2 92.21(5)
P3 Rh1 Rh2 91.81(5)
Cl1 Rh1 Rh2 178.65(5)
C700 Rh3 C600 163.0(3)
C700 Rh3 P5 92.5(2)
C600 Rh3 P5 89.2(2)
C700 Rh3 P7 86.4(2)
C600 Rh3 P7 93.2(2)
P5 Rh3 P7 175.28(7)
C700 Rh3 Cl3 97.9(2)
C600 Rh3 Cl3 99.0(2)
P5 Rh3 Cl3 86.55(6)
P7 Rh3 Cl3 89.04(6)
C700 Rh3 Rh4 85.34(19)
C600 Rh3 Rh4 77.7(2)
P5 Rh3 Rh4 91.66(5)
P7 Rh3 Rh4 92.83(5)
Cl3 Rh3 Rh4 176.32(5)
C500 Rh4 P6 85.7(2)
C500 Rh4 P8 92.0(2)
P6 Rh4 P8 167.99(8)
C500 Rh4 Rh3 173.0(2)
P6 Rh4 Rh3 92.65(5)
P8 Rh4 Rh3 90.96(5)
C400 Rh2 P4 84.8(2)
C400 Rh2 P2 90.7(2)
P4 Rh2 P2 174.23(8)
C400 Rh2 Rh1 175.7(2)
P4 Rh2 Rh1 92.63(5)
P2 Rh2 Rh1 92.06(6)
O13 P7 O14 97.4(3)
O13 P7 N4 105.3(3)
O14 P7 N4 99.7(3)
O13 P7 Rh3 119.7(2)
O14 P7 Rh3 114.5(2)
N4 P7 Rh3 116.8(2)
O7 P4 O8 93.3(3)
O7 P4 N2 102.8(3)
O8 P4 N2 103.8(3)
O7 P4 Rh2 118.1(2)
O8 P4 Rh2 117.3(2)
N2 P4 Rh2 117.7(2)
O2 P1 O1 97.3(3)
O2 P1 N1 100.0(3)
O1 P1 N1 104.6(3)
O2 P1 Rh1 116.1(2)
O1 P1 Rh1 118.7(2)
N1 P1 Rh1 117.0(2)
O6 P3 O5 98.1(3)
O6 P3 N2 104.9(3)
O5 P3 N2 100.3(3)
O6 P3 Rh1 118.8(2)
O5 P3 Rh1 115.1(2)
N2 P3 Rh1 116.6(2)
O9 P5 O10 97.4(3)
O9 P5 N3 104.4(3)
O10 P5 N3 99.2(3)
O9 P5 Rh3 118.4(2)
O10 P5 Rh3 116.8(2)
N3 P5 Rh3 117.2(2)
O15 P8 O16 95.9(3)
O15 P8 N4 102.9(3)
O16 P8 N4 98.7(3)
O15 P8 Rh4 120.9(2)
O16 P8 Rh4 114.6(2)
N4 P8 Rh4 119.5(2)
O3 P2 O4 96.0(4)
O3 P2 N1 102.7(3)
O4 P2 N1 99.0(4)
O3 P2 Rh2 118.4(3)
O4 P2 Rh2 118.3(2)
N1 P2 Rh2 118.4(2)
O11 P6 O12 92.6(3)
O11 P6 N3 103.4(3)
O12 P6 N3 102.7(3)
O11 P6 Rh4 116.0(2)
O12 P6 Rh4 119.6(2)
N3 P6 Rh4 118.5(2)
C121 O12 P6 116.7(5)
C91 O9 P5 121.7(4)
C61 O6 P3 124.2(4)
C141 O14 P7 121.9(5)
C81 O8 P4 116.0(5)
C71 O7 P4 117.7(5)
C161 O16 P8 120.4(5)
C101 O10 P5 121.7(4)
C4 N4 P7 120.7(5)
C4 N4 P8 120.6(5)
P7 N4 P8 117.9(4)
C3 N3 P6 121.4(5)
C3 N3 P5 120.5(5)
P6 N3 P5 117.5(3)
C111 O11 P6 117.4(5)
C131 O13 P7 125.4(4)
C11 O1 P1 123.8(5)
C51 O5 P3 123.1(5)
C2 N2 P3 119.0(5)
C2 N2 P4 121.2(5)
P3 N2 P4 118.8(4)
C21 O2 P1 122.3(5)
C1 N1 P1 119.8(6)
C1 N1 P2 121.2(6)
P1 N1 P2 117.9(4)
C151 O15 P8 121.6(5)
C41 O4 P2 126.1(7)
C31 O3 P2 116.8(6)
C600 N600 C601 178.7(7)
C400 N400 C401 172.1(8)
C300 N300 C301 175.9(7)
C500 N500 C501 170.2(7)
C200 N200 C201 176.1(8)
O1 C11 C12 107.4(7)
F11 C12 F13 108.1(7)
F11 C12 F12 106.1(7)
F13 C12 F12 107.2(7)
F11 C12 C11 112.9(7)
F13 C12 C11 110.5(7)
F12 C12 C11 111.8(7)
O2 C21 C22 108.0(7)
F21 C22 F23 107.2(8)
F21 C22 F22 108.8(9)
F23 C22 F22 106.7(10)
F21 C22 C21 110.3(9)
F23 C22 C21 112.7(8)
F22 C22 C21 111.1(8)
O3 C31 C32 106.2(9)
F32 C32 F31 106.9(11)
F32 C32 F33 107.4(11)
F31 C32 F33 108.8(9)
F32 C32 C31 114.3(9)
F31 C32 C31 108.7(10)
F33 C32 C31 110.5(10)
O4 C41 C42 112.3(9)
F41 C42 F42 104.5(8)
F41 C42 F43 101.1(9)
F42 C42 F43 104.4(11)
F41 C42 C41 121.2(12)
F42 C42 C41 111.7(9)
F43 C42 C41 112.2(8)
O5 C51 C52 107.6(6)
F52 C52 F51 107.0(7)
F52 C52 F53 106.2(7)
F51 C52 F53 106.5(8)
F52 C52 C51 111.8(8)
F51 C52 C51 112.0(7)
F53 C52 C51 112.9(7)
O6 C61 C62 106.0(6)
F62 C62 F63 108.6(6)
F62 C62 F61 107.4(6)
F63 C62 F61 106.2(6)
F62 C62 C61 109.4(6)
F63 C62 C61 113.4(7)
F61 C62 C61 111.6(6)
O7 C71 C72 107.0(6)
F71 C72 F72 108.3(7)
F71 C72 F73 108.2(7)
F72 C72 F73 105.5(7)
F71 C72 C71 113.2(7)
F72 C72 C71 109.9(7)
F73 C72 C71 111.5(7)
O8 C81 C82 108.5(8)
F85 C82 F81 67(3)
F85 C82 F82 108(2)
F81 C82 F82 112.4(11)
F85 C82 F83 38(3)
F81 C82 F83 103.2(13)
F82 C82 F83 105.1(9)
F85 C82 C81 132(2)
F81 C82 C81 119.6(10)
F82 C82 C81 110.8(9)
F83 C82 C81 104.1(11)
F85 C82 F84 103(3)
F81 C82 F84 36.5(18)
F82 C82 F84 101.3(13)
F83 C82 F84 139(2)
C81 C82 F84 95(2)
O9 C91 C92 106.9(6)
F92 C92 F91 106.8(6)
F92 C92 F93 106.8(6)
F91 C92 F93 107.1(7)
F92 C92 C91 113.6(7)
F91 C92 C91 113.3(6)
F93 C92 C91 108.8(6)
F102 C102 F103 109.4(6)
F102 C102 F101 107.7(6)
F103 C102 F101 106.4(6)
F102 C102 C101 110.4(6)
F103 C102 C101 112.6(6)
F101 C102 C101 110.2(7)
O10 C101 C102 106.6(6)
O11 C111 C112 105.5(7)
F112 C112 F111 109.4(9)
F112 C112 F113 106.7(8)
F111 C112 F113 106.0(9)
F112 C112 C111 113.8(9)
F111 C112 C111 113.0(8)
F113 C112 C111 107.4(8)
O12 C121 C122 107.4(7)
F122 C122 F121 106.9(9)
F122 C122 F123 109.2(8)
F121 C122 F123 106.6(8)
F122 C122 C121 111.9(8)
F121 C122 C121 112.9(8)
F123 C122 C121 109.2(8)
O13 C131 C132 105.9(6)
F131 C132 F132 106.9(6)
F131 C132 F144 107.6(6)
F132 C132 F144 107.9(6)
F131 C132 C131 112.6(6)
F132 C132 C131 112.9(6)
F144 C132 C131 108.8(6)
O14 C141 C142 110.0(7)
F142 C142 F141 109.4(9)
F142 C142 F143 106.1(8)
F141 C142 F143 108.0(8)
F142 C142 C141 110.6(7)
F141 C142 C141 110.7(7)
F143 C142 C141 111.8(9)
O15 C151 C153 113.6(11)
O15 C151 C152 97.2(11)
C153 C151 C152 21.5(10)
F151 C152 F153 108.5(17)
F151 C152 F152 106.7(15)
F153 C152 F152 106.1(16)
F151 C152 C151 108.3(14)
F153 C152 C151 110.4(15)
F152 C152 C151 116.5(13)
F156 C153 F155 107.5(13)
F156 C153 F154 107.0(14)
F155 C153 F154 109.0(13)
F156 C153 C151 112.7(14)
F155 C153 C151 108.3(11)
F154 C153 C151 112.2(13)
O16 C161 C162 108.2(7)
F161 C162 F162 108.7(9)
F161 C162 F163 107.3(9)
F162 C162 F163 107.9(8)
F161 C162 C161 112.4(9)
F162 C162 C161 110.7(8)
F163 C162 C161 109.7(9)
N200 C200 Rh1 176.2(7)
N200 C201 C204 107.9(7)
N200 C201 C202 105.7(7)
C204 C201 C202 111.6(8)
N200 C201 C203 108.1(7)
C204 C201 C203 110.8(8)
C202 C201 C203 112.5(7)
N300 C300 Rh1 177.7(7)
N300 C301 C303 107.2(7)
N300 C301 C302 107.5(6)
C303 C301 C302 112.0(7)
N300 C301 C304 105.9(6)
C303 C301 C304 113.0(7)
C302 C301 C304 110.8(7)
N400 C400 Rh2 177.1(7)
N400 C401 C404 107.3(6)
N400 C401 C402 107.6(7)
C404 C401 C402 112.5(8)
N400 C401 C403 107.5(7)
C404 C401 C403 110.4(7)
C402 C401 C403 111.3(7)
N500 C500 Rh4 177.5(7)
N500 C501 C503 106.4(10)
N500 C501 C506 107.5(13)
C503 C501 C506 27.8(15)
N500 C501 C507 107.1(13)
C503 C501 C507 86.4(16)
C506 C501 C507 111.8(14)
N500 C501 C504 105.6(12)
C503 C501 C504 113.2(15)
C506 C501 C504 135.4(17)
C507 C501 C504 28.2(18)
N500 C501 C502 108.7(12)
C503 C501 C502 110.7(13)
C506 C501 C502 84.6(18)
C507 C501 C502 133.3(18)
C504 C501 C502 111.9(14)
N500 C501 C505 107.6(13)
C503 C501 C505 134.9(18)
C506 C501 C505 112.1(15)
C507 C501 C505 110.6(15)
C504 C501 C505 84.9(18)
C502 C501 C505 29.2(17)
N600 C600 Rh3 178.9(6)
N600 C601 C603 108.3(6)
N600 C601 C602 106.6(6)
C603 C601 C602 111.8(7)
N600 C601 C604 106.0(6)
C603 C601 C604 111.4(7)
C602 C601 C604 112.3(7)
N700 C700 Rh3 177.1(6)
N700 C701 C704 107.9(7)
N700 C701 C703 106.5(6)
C704 C701 C703 111.3(8)
N700 C701 C702 107.0(7)
C704 C701 C702 112.0(7)
C703 C701 C702 111.8(8)
C32 F33 Cl5S 131.1(8)
C700 N700 C701 172.2(8)
Cl3S C1S Cl4S 109.0(11)
C2S Cl5S F33 120.3(14)
Cl6S C2S Cl5S 108.6(15)

loop_
_geom_bond_atom_site_label_1
_geom_bond_atom_site_label_2
_geom_bond_distance
Rh1 C200 1.974(7)
Rh1 C300 1.993(8)
Rh1 P1 2.281(2)
Rh1 P3 2.2808(19)
Rh1 Cl1 2.5359(19)
Rh1 Rh2 2.6847(10)
Rh3 C700 1.971(7)
Rh3 C600 1.995(7)
Rh3 P5 2.2755(18)
Rh3 P7 2.2857(18)
Rh3 Cl3 2.5378(18)
Rh3 Rh4 2.6857(10)
Rh4 C500 1.910(7)
Rh4 P6 2.245(2)
Rh4 P8 2.245(2)
Rh2 C400 1.915(7)
Rh2 P4 2.246(2)
Rh2 P2 2.248(2)
P7 O13 1.597(5)
P7 O14 1.617(5)
P7 N4 1.652(7)
P4 O7 1.599(5)
P4 O8 1.617(5)
P4 N2 1.667(7)
P1 O2 1.610(6)
P1 O1 1.612(5)
P1 N1 1.661(7)
P3 O6 1.611(5)
P3 O5 1.611(5)
P3 N2 1.663(6)
P5 O9 1.607(5)
P5 O10 1.610(5)
P5 N3 1.681(6)
P8 O15 1.597(6)
P8 O16 1.627(6)
P8 N4 1.664(6)
P2 O3 1.618(6)
P2 O4 1.627(7)
P2 N1 1.671(7)
P6 O11 1.608(5)
P6 O12 1.622(5)
P6 N3 1.671(6)
O12 C121 1.436(10)
O9 C91 1.437(8)
O6 C61 1.430(9)
O14 C141 1.426(9)
O8 C81 1.432(10)
O7 C71 1.434(9)
O16 C161 1.424(9)
O10 C101 1.450(8)
N4 C4 1.508(10)
N3 C3 1.489(9)
O11 C111 1.448(10)
O13 C131 1.427(9)
O1 C11 1.408(9)
O5 C51 1.438(9)
N2 C2 1.508(9)
O2 C21 1.434(10)
N1 C1 1.498(10)
O15 C151 1.428(10)
O4 C41 1.427(12)
O3 C31 1.444(12)
N600 C600 1.158(9)
N600 C601 1.486(9)
N400 C400 1.151(9)
N400 C401 1.469(9)
N300 C300 1.154(9)
N300 C301 1.479(10)
N500 C500 1.155(10)
N500 C501 1.484(10)
N200 C200 1.167(9)
N200 C201 1.476(10)
C11 C12 1.497(11)
C12 F11 1.331(10)
C12 F13 1.335(10)
C12 F12 1.367(10)
C21 C22 1.497(12)
C22 F21 1.326(13)
C22 F23 1.338(12)
C22 F22 1.349(13)
C31 C32 1.486(14)
C32 F32 1.305(12)
C32 F31 1.319(15)
C32 F33 1.386(14)
C41 C42 1.436(14)
C42 F41 1.291(13)
C42 F42 1.333(12)
C42 F43 1.340(12)
C51 C52 1.491(12)
C52 F52 1.333(10)
C52 F51 1.342(10)
C52 F53 1.345(10)
C61 C62 1.509(11)
C62 F62 1.326(9)
C62 F63 1.335(9)
C62 F61 1.339(9)
C71 C72 1.508(11)
C72 F71 1.316(10)
C72 F72 1.331(10)
C72 F73 1.355(9)
C81 C82 1.460(13)
C82 F85 1.06(3)
C82 F81 1.287(15)
C82 F82 1.339(11)
C82 F83 1.455(19)
C82 F84 1.51(4)
C91 C92 1.497(10)
C92 F92 1.330(9)
C92 F91 1.338(10)
C92 F93 1.343(9)
C102 F102 1.318(9)
C102 F103 1.334(8)
C102 F101 1.361(9)
C102 C101 1.493(10)
C111 C112 1.499(12)
C112 F112 1.315(12)
C112 F111 1.328(12)
C112 F113 1.366(12)
C121 C122 1.499(12)
C122 F122 1.302(11)
C122 F121 1.328(12)
C122 F123 1.353(11)
C131 C132 1.510(10)
C132 F131 1.336(9)
C132 F132 1.340(9)
C132 F144 1.340(9)
C141 C142 1.500(11)
C142 F142 1.326(13)
C142 F141 1.336(10)
C142 F143 1.336(11)
C151 C153 1.490(16)
C151 C152 1.533(18)
C152 F151 1.327(13)
C152 F153 1.335(13)
C152 F152 1.337(14)
C153 F156 1.332(12)
C153 F155 1.334(13)
C153 F154 1.337(13)
C161 C162 1.491(13)
C162 F161 1.318(10)
C162 F162 1.321(10)
C162 F163 1.341(13)
C201 C204 1.512(12)
C201 C202 1.529(11)
C201 C203 1.538(12)
C301 C303 1.524(12)
C301 C302 1.525(12)
C301 C304 1.553(12)
C401 C404 1.532(12)
C401 C402 1.533(12)
C401 C403 1.542(11)
C501 C503 1.489(14)
C501 C506 1.499(15)
C501 C507 1.499(14)
C501 C504 1.509(14)
C501 C502 1.510(13)
C501 C505 1.514(14)
C601 C603 1.523(11)
C601 C602 1.524(11)
C601 C604 1.529(10)
C700 N700 1.163(9)
C701 N700 1.466(9)
C701 C704 1.523(12)
C701 C703 1.537(11)
C701 C702 1.544(12)
F33 Cl5S 1.879(14)
C1S Cl3S 1.759(15)
C1S Cl4S 1.776(15)
Cl5S C2S 1.789(18)
Cl6S C2S 1.780(18)
